data_4003270
loop_
_publ_author_name
'Engel, Emile R.'
'Smith, Vincent J.'
'Bezuidenhout, Charl X.'
'Barbour, Leonard J.'

_publ_section_title
;
 Thermoresponsive Organic Inclusion Compounds: Modification of Thermal
 Expansion Behavior by Simple Guest Replacement
;
_journal_issue 14
_journal_name_full 'Chemistry of Materials'
_journal_page_first 5073
_journal_paper_doi 10.1021/acs.chemmater.6b01916
_journal_volume 28
_journal_year 2016
_chemical_formula_moiety 'C12 H24 O6, 2(C2 H3 N)'
_chemical_formula_sum 'C16 H30 N2 O6'
_chemical_formula_weight 346.42
_chemical_name_common 180K
_space_group_crystal_system monoclinic
_space_group_IT_number 14
_space_group_name_Hall '-P 2yn'
_space_group_name_H-M_alt 'P 1 21/n 1'
_atom_sites_solution_hydrogens geom
_atom_sites_solution_primary direct
_atom_sites_solution_secondary difmap
_audit_creation_date 2015-10-06
_audit_creation_method
;
Olex2 1.2
(compiled 2014.09.19 svn.r3010 for OlexSys, GUI svn.r4874)
;
_cell_angle_alpha 90.00
_cell_angle_beta 105.1080(10)
_cell_angle_gamma 90.00
_cell_formula_units_Z 2
_cell_length_a 9.1653(2)
_cell_length_b 8.3545(2)
_cell_length_c 13.5416(3)
_cell_measurement_reflns_used 7097
_cell_measurement_temperature 180(2)
_cell_measurement_theta_max 26.83
_cell_measurement_theta_min 2.42
_cell_volume 1001.06(4)
_computing_cell_refinement 'Bruker SAINT'
_computing_data_collection 'Bruker APEX2'
_computing_data_reduction 'Bruker SAINT'
_computing_molecular_graphics 'Olex2 (Dolomanov et al., 2009)'
_computing_publication_material 'Olex2 (Dolomanov et al., 2009)'
_computing_structure_refinement 'ShelXL (Sheldrick, 2008)'
_computing_structure_solution 'ShelXS (Sheldrick, 2008)'
_diffrn_ambient_temperature 180(2)
_diffrn_measured_fraction_theta_full 0.999
_diffrn_measured_fraction_theta_max 0.999
_diffrn_measurement_device_type 'Bruker APEX-II CCD'
_diffrn_measurement_method '\f and \w scans'
_diffrn_radiation_monochromator 'INCOATEC quazar mirrior optics'
_diffrn_radiation_type MoK\a
_diffrn_radiation_wavelength 0.71073
_diffrn_reflns_av_R_equivalents 0.0263
_diffrn_reflns_av_unetI/netI 0.0124
_diffrn_reflns_limit_h_max 12
_diffrn_reflns_limit_h_min -12
_diffrn_reflns_limit_k_max 11
_diffrn_reflns_limit_k_min -11
_diffrn_reflns_limit_l_max 18
_diffrn_reflns_limit_l_min -18
_diffrn_reflns_number 26618
_diffrn_reflns_theta_full 28.31
_diffrn_reflns_theta_max 28.31
_diffrn_reflns_theta_min 2.42
_diffrn_source 'INCOATEC Mo micro source'
_diffrn_source_type 'Bruker APEX II DUO QUAZAR'
_diffrn_standards_number 0
_exptl_absorpt_coefficient_mu 0.087
_exptl_absorpt_correction_T_max 0.9828
_exptl_absorpt_correction_T_min 0.9743
_exptl_absorpt_correction_type multi-scan
_exptl_absorpt_process_details 'symmetry-related measurements'
_exptl_crystal_colour colourless
_exptl_crystal_density_diffrn 1.149
_exptl_crystal_density_method 'not measured'
_exptl_crystal_description 'hexagonal block'
_exptl_crystal_F_000 376
_exptl_crystal_size_max 0.3
_exptl_crystal_size_mid 0.2
_exptl_crystal_size_min 0.2
_refine_diff_density_max 0.159
_refine_diff_density_min -0.230
_refine_diff_density_rms 0.038
_refine_ls_extinction_method none
_refine_ls_goodness_of_fit_ref 1.095
_refine_ls_hydrogen_treatment mixed
_refine_ls_matrix_type full
_refine_ls_number_parameters 139
_refine_ls_number_reflns 2489
_refine_ls_number_restraints 0
_refine_ls_restrained_S_all 1.095
_refine_ls_R_factor_all 0.0778
_refine_ls_R_factor_gt 0.0639
_refine_ls_shift/su_max 0.000
_refine_ls_shift/su_mean 0.000
_refine_ls_structure_factor_coef Fsqd
_refine_ls_weighting_details 'calc w=1/[\s^2^(Fo^2^)+(0.0621P)^2^+0.5371P] where P=(Fo^2^+2Fc^2^)/3'
_refine_ls_weighting_scheme calc
_refine_ls_wR_factor_gt 0.1752
_refine_ls_wR_factor_ref 0.1847
_reflns_number_gt 1946
_reflns_number_total 2489
_reflns_threshold_expression >2sigma(I)
_cod_data_source_file 2_180k.cif
_cod_data_source_block c:k
_cod_database_code 4003270
_olex2_refinement_description
;
1. Shared sites
{C7A, C7B}
2. Others
 Fixed Sof: C7A(0.62) H7A1(0.62) H7A2(0.62) H7A3(0.62) C8A(0.62) N1A(0.62)
 N1B(0.38) C8B(0.38) C7B(0.38) H7B1(0.38) H7B2(0.38) H7B3(0.38)
 Fixed Uiso: H7A1(0.1) H7A2(0.1) H7A3(0.1) H4A(0.111) H4B(0.111) H2A(0.115)
 H2B(0.115) H3A(0.107) H3B(0.107) H5A(0.108) H5B(0.108) H6A(0.114) H6B(0.114)
 H1A(0.112) H1B(0.112) H7B1(0.054) H7B2(0.054) H7B3(0.054)
 Fixed X: H7A1(0.5047) H7A2(0.3511) H7A3(0.4961) H4A(0.6864) H4B(0.7148)
 H2A(0.2504) H2B(0.2026) H3A(0.4634) H3B(0.4367) H5A(0.8743) H5B(0.726)
 H6A(0.8364) H6B(0.985) H1A(0.0414) H1B(0.0905) H7B1(0.5452) H7B2(0.4449)
 H7B3(0.3952)
 Fixed Y: H7A1(0.7618) H7A2(0.6667) H7A3(0.6372) H4A(0.5709) H4B(0.4253)
 H2A(0.5852) H2B(0.4209) H3A(0.3371) H3B(0.4806) H5A(0.6571) H5B(0.7487)
 H6A(0.776) H6B(0.6776) H1A(0.3566) H1B(0.5236) H7B1(0.7089) H7B2(0.7359)
 H7B3(0.6054)
 Fixed Z: H7A1(0.4544) H7A2(0.4486) H7A3(0.5425) H4A(0.2265) H4B(0.3066)
 H2A(0.24) H2B(0.1787) H3A(0.2407) H3B(0.1591) H5A(0.3604) H5B(0.3721)
 H6A(0.5515) H6B(0.5473) H1A(0.2913) H1B(0.3491) H7B1(0.5398) H7B2(0.4252)
 H7B3(0.4966)
;
_olex2_submission_special_instructions 'No special instructions were received'

loop_
_space_group_symop_id
_space_group_symop_operation_xyz
1 'x, y, z'
2 '-x+1/2, y+1/2, -z+1/2'
3 '-x, -y, -z'
4 'x-1/2, -y-1/2, z-1/2'

loop_
_atom_site_label
_atom_site_type_symbol
_atom_site_fract_x
_atom_site_fract_y
_atom_site_fract_z
_atom_site_U_iso_or_equiv
_atom_site_adp_type
_atom_site_occupancy
_atom_site_symmetry_multiplicity
_atom_site_calc_flag
_atom_site_refinement_flags
_atom_site_disorder_assembly
_atom_site_disorder_group
O2 O 0.5278(2) 0.54829(18) 0.30107(12) 0.0674(5) Uani 1 1 d . . .
C7A C 0.4396(14) 0.7173(12) 0.4946(8) 0.067(4) Uani 0.62 1 d P A 1
H7A1 H 0.5047 0.7618 0.4544 0.100 Uiso 0.62 1 calc PR A 1
H7A2 H 0.3511 0.6667 0.4486 0.100 Uiso 0.62 1 calc PR A 1
H7A3 H 0.4961 0.6372 0.5425 0.100 Uiso 0.62 1 calc PR A 1
O1 O 0.26231(19) 0.39411(19) 0.33060(14) 0.0705(5) Uani 1 1 d . . .
O3 O 0.79281(19) 0.57256(18) 0.47259(17) 0.0729(5) Uani 1 1 d . . .
C8A C 0.3930(11) 0.839(2) 0.5486(11) 0.0459(19) Uani 0.62 1 d P A 1
C4 C 0.6792(4) 0.5374(3) 0.2952(2) 0.0923(11) Uani 1 1 d . . .
H4A H 0.6864 0.5709 0.2265 0.111 Uiso 1 1 calc R . .
H4B H 0.7148 0.4253 0.3066 0.111 Uiso 1 1 calc R . .
C2 C 0.2749(4) 0.4700(3) 0.2384(2) 0.0954(12) Uani 1 1 d . . .
H2A H 0.2504 0.5852 0.2400 0.115 Uiso 1 1 calc R . .
H2B H 0.2026 0.4209 0.1787 0.115 Uiso 1 1 calc R . .
C3 C 0.4317(5) 0.4503(3) 0.22880(18) 0.0893(10) Uani 1 1 d . . .
H3A H 0.4634 0.3371 0.2407 0.107 Uiso 1 1 calc R . .
H3B H 0.4367 0.4806 0.1591 0.107 Uiso 1 1 calc R . .
C5 C 0.7743(4) 0.6424(3) 0.3742(3) 0.0903(11) Uani 1 1 d . . .
H5A H 0.8743 0.6571 0.3604 0.108 Uiso 1 1 calc R . .
H5B H 0.7260 0.7487 0.3721 0.108 Uiso 1 1 calc R . .
C6 C 0.8805(3) 0.6674(3) 0.5542(3) 0.0950(12) Uani 1 1 d . . .
H6A H 0.8364 0.7760 0.5515 0.114 Uiso 1 1 calc R . .
H6B H 0.9850 0.6776 0.5473 0.114 Uiso 1 1 calc R . .
C1 C 0.1175(3) 0.4091(4) 0.3474(3) 0.0937(11) Uani 1 1 d . . .
H1A H 0.0414 0.3566 0.2913 0.112 Uiso 1 1 calc R . .
H1B H 0.0905 0.5236 0.3491 0.112 Uiso 1 1 calc R . .
N1A N 0.3553(7) 0.9432(9) 0.5907(6) 0.0805(17) Uani 0.62 1 d P A 1
N1B N 0.2784(13) 0.9190(16) 0.5598(9) 0.098(4) Uani 0.38 1 d P B 2
C8B C 0.3504(19) 0.837(3) 0.5330(17) 0.051(4) Uani 0.38 1 d P B 2
C7B C 0.4420(16) 0.7106(12) 0.4953(8) 0.036(3) Uani 0.38 1 d P B 2
H7B1 H 0.5452 0.7089 0.5398 0.054 Uiso 0.38 1 calc PR B 2
H7B2 H 0.4449 0.7359 0.4252 0.054 Uiso 0.38 1 calc PR B 2
H7B3 H 0.3952 0.6054 0.4966 0.054 Uiso 0.38 1 calc PR B 2

loop_
_atom_site_aniso_label
_atom_site_aniso_U_11
_atom_site_aniso_U_22
_atom_site_aniso_U_33
_atom_site_aniso_U_23
_atom_site_aniso_U_13
_atom_site_aniso_U_12
O2 0.1126(14) 0.0493(8) 0.0509(8) -0.0031(7) 0.0404(9) 0.0126(8)
C7A 0.068(7) 0.060(6) 0.073(6) 0.022(4) 0.018(5) 0.017(5)
O1 0.0667(10) 0.0480(8) 0.0801(11) -0.0071(8) -0.0108(8) 0.0097(7)
O3 0.0599(9) 0.0453(8) 0.1238(16) -0.0027(9) 0.0425(10) -0.0008(7)
C8A 0.050(4) 0.043(3) 0.046(5) 0.004(3) 0.016(3) 0.009(4)
C4 0.150(3) 0.0628(15) 0.102(2) 0.0141(15) 0.101(2) 0.0271(17)
C2 0.145(3) 0.0501(13) 0.0562(15) -0.0080(11) -0.0364(17) 0.0106(16)
C3 0.172(3) 0.0534(14) 0.0400(12) -0.0057(10) 0.0233(15) 0.0194(17)
C5 0.099(2) 0.0517(13) 0.157(3) 0.0105(17) 0.099(2) 0.0066(13)
C6 0.0457(12) 0.0550(14) 0.185(4) -0.0250(19) 0.0305(17) -0.0067(11)
C1 0.0557(15) 0.0604(15) 0.141(3) -0.0172(18) -0.0178(16) 0.0085(12)
N1A 0.104(4) 0.065(3) 0.085(4) -0.015(3) 0.047(3) 0.011(3)
N1B 0.144(10) 0.084(7) 0.079(7) 0.006(5) 0.054(7) 0.051(8)
C8B 0.070(10) 0.052(5) 0.032(5) 0.007(4) 0.017(7) 0.022(9)
C7B 0.052(8) 0.023(5) 0.035(6) -0.011(4) 0.016(5) 0.012(4)

loop_
_atom_type_symbol
_atom_type_description
_atom_type_scat_dispersion_real
_atom_type_scat_dispersion_imag
_atom_type_scat_source
C C 0.0033 0.0016 'International Tables Vol C Tables 4.2.6.8 and 6.1.1.4'
H H 0.0000 0.0000 'International Tables Vol C Tables 4.2.6.8 and 6.1.1.4'
N N 0.0061 0.0033 'International Tables Vol C Tables 4.2.6.8 and 6.1.1.4'
O O 0.0106 0.0060 'International Tables Vol C Tables 4.2.6.8 and 6.1.1.4'

loop_
_geom_angle_atom_site_label_1
_geom_angle_atom_site_label_2
_geom_angle_atom_site_label_3
_geom_angle
_geom_angle_site_symmetry_1
_geom_angle_site_symmetry_3
C3 O2 C4 111.8(2) . .
C1 O1 C2 113.3(2) . .
C5 O3 C6 113.8(2) . .
N1A C8A C7A 177.4(16) . .
O2 C4 H4A 109.9 . .
O2 C4 H4B 109.9 . .
O2 C4 C5 108.85(18) . .
H4A C4 H4B 108.3 . .
C5 C4 H4A 109.9 . .
C5 C4 H4B 109.9 . .
O1 C2 H2A 109.9 . .
O1 C2 H2B 109.9 . .
O1 C2 C3 109.1(2) . .
H2A C2 H2B 108.3 . .
C3 C2 H2A 109.9 . .
C3 C2 H2B 109.9 . .
O2 C3 C2 108.8(2) . .
O2 C3 H3A 109.9 . .
O2 C3 H3B 109.9 . .
C2 C3 H3A 109.9 . .
C2 C3 H3B 109.9 . .
H3A C3 H3B 108.3 . .
O3 C5 C4 109.8(2) . .
O3 C5 H5A 109.7 . .
O3 C5 H5B 109.7 . .
C4 C5 H5A 109.7 . .
C4 C5 H5B 109.7 . .
H5A C5 H5B 108.2 . .
O3 C6 H6A 109.8 . .
O3 C6 H6B 109.8 . .
O3 C6 C1 109.4(2) . 3_666
H6A C6 H6B 108.2 . .
C1 C6 H6A 109.8 3_666 .
C1 C6 H6B 109.8 3_666 .
O1 C1 C6 108.5(2) . 3_666
O1 C1 H1A 110.0 . .
O1 C1 H1B 110.0 . .
C6 C1 H1A 110.0 3_666 .
C6 C1 H1B 110.0 3_666 .
H1A C1 H1B 108.4 . .
N1B C8B C7B 175(3) . .
C8B C7B H7B1 109.5 . .
C8B C7B H7B2 109.5 . .
C8B C7B H7B3 109.5 . .
H7B1 C7B H7B2 109.5 . .
H7B1 C7B H7B3 109.5 . .
H7B2 C7B H7B3 109.5 . .

loop_
_geom_bond_atom_site_label_1
_geom_bond_atom_site_label_2
_geom_bond_distance
_geom_bond_site_symmetry_2
O2 C4 1.413(3) .
O2 C3 1.398(3) .
C7A H7A1 0.9800 .
C7A H7A2 0.9800 .
C7A H7A3 0.9800 .
C7A C8A 1.381(19) .
O1 C2 1.432(4) .
O1 C1 1.409(4) .
O3 C5 1.424(4) .
O3 C6 1.425(4) .
C8A N1A 1.145(18) .
C4 H4A 0.9900 .
C4 H4B 0.9900 .
C4 C5 1.479(5) .
C2 H2A 0.9900 .
C2 H2B 0.9900 .
C2 C3 1.486(5) .
C3 H3A 0.9900 .
C3 H3B 0.9900 .
C5 H5A 0.9900 .
C5 H5B 0.9900 .
C6 H6A 0.9900 .
C6 H6B 0.9900 .
C6 C1 1.474(5) 3_666
C1 C6 1.474(5) 3_666
C1 H1A 0.9900 .
C1 H1B 0.9900 .
N1B C8B 1.08(3) .
C8B C7B 1.52(3) .
C7B H7B1 0.9800 .
C7B H7B2 0.9800 .
C7B H7B3 0.9800 .

loop_
_geom_torsion_atom_site_label_1
_geom_torsion_atom_site_label_2
_geom_torsion_atom_site_label_3
_geom_torsion_atom_site_label_4
_geom_torsion
_geom_torsion_site_symmetry_4
O2 C4 C5 O3 73.3(3) .
O1 C2 C3 O2 -71.9(2) .
C4 O2 C3 C2 -179.1(2) .
C2 O1 C1 C6 -177.8(2) 3_666
C3 O2 C4 C5 -179.4(2) .
C5 O3 C6 C1 175.5(2) 3_666
C6 O3 C5 C4 -178.7(2) .
C1 O1 C2 C3 178.9(2) .
